data_7211579
loop_
_publ_author_name
'DeBurgomaster, Paul'
'Ouellette, Wayne'
'Liu, Hongxue'
'O'Connor, Charles J.'
'Zubieta, Jon'

_publ_section_title
;
 Hydrothermal chemistry of vanadium oxides with aromatic di- and
 tri-phosphonates in the presence of secondary metal copper(II) cationic
 complex subunits
;
_journal_issue 2
_journal_name_full CrystEngComm
_journal_page_first 446
_journal_paper_doi 10.1039/b910641c
_journal_volume 12
_journal_year 2010
_chemical_formula_moiety 'C26 H24 Cu2 F N6 O9 P2 V, H2 O'
_chemical_formula_sum 'C26 H26 Cu2 F N6 O10 P2 V'
_chemical_formula_weight 841.49
_chemical_name_systematic
;
?
;
_space_group_IT_number 14
_symmetry_cell_setting monoclinic
_symmetry_space_group_name_Hall '-P 2yn'
_symmetry_space_group_name_H-M 'P 1 21/n 1'
_atom_sites_solution_hydrogens geom
_atom_sites_solution_primary direct
_atom_sites_solution_secondary difmap
_audit_creation_method SHELXL-97
_cell_angle_alpha 90.00
_cell_angle_beta 93.8310(10)
_cell_angle_gamma 90.00
_cell_formula_units_Z 4
_cell_length_a 10.6351(8)
_cell_length_b 14.8733(11)
_cell_length_c 18.7757(13)
_cell_measurement_reflns_used 8118
_cell_measurement_temperature 90(2)
_cell_measurement_theta_max 28.22
_cell_measurement_theta_min 2.57
_cell_volume 2963.3(4)
_computing_cell_refinement 'Bruker SMART (Bruker, 2002)'
_computing_data_collection 'Bruker SMART (Bruker, 2002)'
_computing_data_reduction 'Bruker SAINT (Bruker, 2002)'
_computing_molecular_graphics 'CrystalMaker (Palmer, 2006)'
_computing_publication_material 'Bruker SHELXTL (Bruker, 2002)'
_computing_structure_refinement 'SHELXL-97 (Sheldrick, 1997)'
_computing_structure_solution 'SHELXS-97 (Sheldrick, 1997)'
_diffrn_ambient_temperature 90(2)
_diffrn_detector_area_resol_mean 512
_diffrn_measured_fraction_theta_full 0.998
_diffrn_measured_fraction_theta_max 0.998
_diffrn_measurement_device_type 'Bruker APEX CCD area detector'
_diffrn_measurement_method 'Phi and omega scans'
_diffrn_radiation_monochromator graphite
_diffrn_radiation_probe x-ray
_diffrn_radiation_type MoK\a
_diffrn_radiation_wavelength 0.71073
_diffrn_reflns_av_R_equivalents 0.0378
_diffrn_reflns_av_sigmaI/netI 0.0341
_diffrn_reflns_limit_h_max 13
_diffrn_reflns_limit_h_min -14
_diffrn_reflns_limit_k_max 19
_diffrn_reflns_limit_k_min -19
_diffrn_reflns_limit_l_max 24
_diffrn_reflns_limit_l_min -24
_diffrn_reflns_number 29065
_diffrn_reflns_theta_full 28.08
_diffrn_reflns_theta_max 28.08
_diffrn_reflns_theta_min 2.54
_diffrn_source 'fine-focus sealed tube'
_diffrn_standards_decay_% 0.001
_exptl_absorpt_coefficient_mu 1.915
_exptl_absorpt_correction_T_max 0.8170
_exptl_absorpt_correction_T_min 0.5973
_exptl_absorpt_correction_type multi-scan
_exptl_absorpt_process_details 'SADABS SHELXL-97 (Sheldrick, 1997)'
_exptl_crystal_colour green
_exptl_crystal_density_diffrn 1.886
_exptl_crystal_density_method 'not measured'
_exptl_crystal_description block
_exptl_crystal_F_000 1696
_exptl_crystal_size_max 0.30
_exptl_crystal_size_mid 0.22
_exptl_crystal_size_min 0.11
_refine_diff_density_max 0.823
_refine_diff_density_min -0.854
_refine_diff_density_rms 0.145
_refine_ls_extinction_method none
_refine_ls_goodness_of_fit_ref 1.336
_refine_ls_hydrogen_treatment mixed
_refine_ls_matrix_type full
_refine_ls_number_parameters 457
_refine_ls_number_reflns 7202
_refine_ls_number_restraints 0
_refine_ls_restrained_S_all 1.336
_refine_ls_R_factor_all 0.0719
_refine_ls_R_factor_gt 0.0697
_refine_ls_shift/su_max 0.001
_refine_ls_shift/su_mean 0.000
_refine_ls_structure_factor_coef Fsqd
_refine_ls_weighting_details 'calc w=1/[\s^2^(Fo^2^)+(0.0198P)^2^+21.9708P] where P=(Fo^2^+2Fc^2^)/3'
_refine_ls_weighting_scheme calc
_refine_ls_wR_factor_gt 0.1335
_refine_ls_wR_factor_ref 0.1344
_reflns_number_gt 7010
_reflns_number_total 7202
_reflns_threshold_expression >2sigma(I)
_cod_data_source_file b910641c.txt
_cod_data_source_block 4
_cod_depositor_comments
;
The following automatic conversions were performed:

'_symmetry_cell_setting' value 'Monoclinic' changed to 'monoclinic'
according to /home/saulius/struct/CIF-dictionaries/cif_core.dic
dictionary named 'cif_core.dic' version 2.4.2 from 2011-04-26.

Automatic conversion script
Id: cif_fix_values 1891 2012-01-12 08:04:46Z andrius 
;
_cod_original_sg_symbol_Hall -P2yn
_cod_original_sg_symbol_H-M P2(1)/n
_cod_database_code 7211579

loop_
_symmetry_equiv_pos_as_xyz
'x, y, z'
'-x+1/2, y+1/2, -z+1/2'
'-x, -y, -z'
'x-1/2, -y-1/2, z-1/2'

loop_
_atom_site_label
_atom_site_type_symbol
_atom_site_fract_x
_atom_site_fract_y
_atom_site_fract_z
_atom_site_U_iso_or_equiv
_atom_site_adp_type
_atom_site_occupancy
_atom_site_symmetry_multiplicity
_atom_site_calc_flag
_atom_site_refinement_flags
O90 O 0.8692(4) 0.9579(2) 0.0346(2) 0.0159(7) Uani 1 1 d .
Cu1 Cu 0.48143(5) 0.93869(4) 0.10911(3) 0.00683(13) Uani 1 1 d .
Cu2 Cu 1.06051(5) 0.60705(4) 0.10256(3) 0.00684(13) Uani 1 1 d .
V1 V 1.06843(8) 0.74724(5) -0.05200(4) 0.01034(17) Uani 1 1 d .
P1 P 0.53016(11) 0.87317(7) -0.01426(6) 0.0062(2) Uani 1 1 d .
P2 P 0.86191(11) 0.58625(8) -0.03549(6) 0.0073(2) Uani 1 1 d .
F1 F 0.9388(3) 0.8316(2) -0.05966(17) 0.0191(6) Uani 1 1 d .
O1 O 0.4006(3) 0.8850(2) 0.01810(17) 0.0105(6) Uani 1 1 d .
O2 O 0.6227(3) 0.9078(2) 0.04666(17) 0.0093(6) Uani 1 1 d .
O3 O 0.5431(3) 0.9173(2) -0.08576(17) 0.0099(6) Uani 1 1 d .
O4 O 0.9100(3) 0.5790(2) 0.04207(16) 0.0086(6) Uani 1 1 d .
O5 O 0.9388(3) 0.6552(2) -0.07670(17) 0.0105(6) Uani 1 1 d .
O6 O 0.8491(3) 0.4985(2) -0.07589(19) 0.0144(7) Uani 1 1 d .
O7 O 1.1248(4) 0.7038(3) 0.0226(2) 0.0241(9) Uani 1 1 d .
O8 O 1.1565(4) 0.7191(3) -0.1161(2) 0.0239(9) Uani 1 1 d .
O40 O 1.1695(4) 0.8652(3) -0.0387(3) 0.0266(10) Uani 1 1 d .
N1 N 0.5937(3) 0.9622(3) 0.1948(2) 0.0078(7) Uani 1 1 d .
N2 N 0.4538(4) 0.9038(3) 0.2755(2) 0.0115(8) Uani 1 1 d .
N3 N 0.3345(4) 0.9289(3) 0.1667(2) 0.0090(7) Uani 1 1 d .
N4 N 0.9593(4) 0.6848(3) 0.1636(2) 0.0099(8) Uani 1 1 d .
N5 N 1.0764(4) 0.6369(3) 0.2677(2) 0.0111(8) Uani 1 1 d .
N6 N 1.2058(4) 0.6382(3) 0.1711(2) 0.0089(7) Uani 1 1 d .
C1 C 0.5566(4) 0.7544(3) -0.0264(2) 0.0083(8) Uani 1 1 d .
C2 C 0.4551(4) 0.6953(3) -0.0367(3) 0.0121(9) Uani 1 1 d .
H2 H 0.3712 0.7167 -0.0349 0.014 Uiso 1 1 calc R
C3 C 0.4776(5) 0.6053(3) -0.0496(3) 0.0156(10) Uani 1 1 d .
H3 H 0.4087 0.5652 -0.0581 0.019 Uiso 1 1 calc R
C4 C 0.6000(5) 0.5731(3) -0.0503(3) 0.0128(9) Uani 1 1 d .
H4 H 0.6136 0.5111 -0.0592 0.015 Uiso 1 1 calc R
C5 C 0.7031(4) 0.6298(3) -0.0383(2) 0.0097(9) Uani 1 1 d .
C6 C 0.6788(4) 0.7218(3) -0.0283(2) 0.0079(8) Uani 1 1 d .
H6 H 0.7476 0.7625 -0.0226 0.009 Uiso 1 1 calc R
C7 C 0.7051(5) 1.0025(3) 0.1834(3) 0.0123(9) Uani 1 1 d .
H7 H 0.7238 1.0161 0.1358 0.015 Uiso 1 1 calc R
C8 C 0.7921(5) 1.0245(4) 0.2382(3) 0.0178(10) Uani 1 1 d .
H8 H 0.8703 1.0514 0.2287 0.021 Uiso 1 1 calc R
C9 C 0.7631(5) 1.0065(4) 0.3077(3) 0.0191(11) Uani 1 1 d .
H9 H 0.8213 1.0214 0.3465 0.023 Uiso 1 1 calc R
C10 C 0.6499(5) 0.9670(3) 0.3203(3) 0.0142(10) Uani 1 1 d .
H10 H 0.6286 0.9548 0.3677 0.017 Uiso 1 1 calc R
C11 C 0.5666(5) 0.9449(3) 0.2620(2) 0.0103(9) Uani 1 1 d .
C12 C 0.3390(4) 0.9067(3) 0.2363(2) 0.0099(9) Uani 1 1 d .
C13 C 0.2306(5) 0.8866(4) 0.2709(3) 0.0169(10) Uani 1 1 d .
H13 H 0.2366 0.8678 0.3194 0.020 Uiso 1 1 calc R
C14 C 0.1148(5) 0.8941(4) 0.2344(3) 0.0166(10) Uani 1 1 d .
H14 H 0.0401 0.8808 0.2573 0.020 Uiso 1 1 calc R
C15 C 0.1082(5) 0.9214(4) 0.1627(3) 0.0166(10) Uani 1 1 d .
H15 H 0.0293 0.9285 0.1365 0.020 Uiso 1 1 calc R
C16 C 0.2188(5) 0.9375(3) 0.1321(3) 0.0146(10) Uani 1 1 d .
H16 H 0.2146 0.9560 0.0835 0.018 Uiso 1 1 calc R
C17 C 0.8631(5) 0.7331(3) 0.1329(3) 0.0145(10) Uani 1 1 d .
H17 H 0.8577 0.7397 0.0825 0.017 Uiso 1 1 calc R
C18 C 0.7725(5) 0.7732(3) 0.1709(3) 0.0165(10) Uani 1 1 d .
H18 H 0.7063 0.8071 0.1474 0.020 Uiso 1 1 calc R
C19 C 0.7802(5) 0.7629(3) 0.2443(3) 0.0172(10) Uani 1 1 d .
H19 H 0.7170 0.7878 0.2717 0.021 Uiso 1 1 calc R
C20 C 0.8797(5) 0.7165(3) 0.2776(3) 0.0136(9) Uani 1 1 d .
H20 H 0.8867 0.7095 0.3280 0.016 Uiso 1 1 calc R
C21 C 0.9705(4) 0.6796(3) 0.2350(2) 0.0089(8) Uani 1 1 d .
C22 C 1.1956(5) 0.6424(3) 0.2421(2) 0.0099(9) Uani 1 1 d .
C23 C 1.3012(5) 0.6533(3) 0.2899(3) 0.0149(10) Uani 1 1 d .
H23 H 1.2930 0.6522 0.3400 0.018 Uiso 1 1 calc R
C24 C 1.4166(5) 0.6657(4) 0.2630(3) 0.0194(11) Uani 1 1 d .
H24 H 1.4893 0.6747 0.2944 0.023 Uiso 1 1 calc R
C25 C 1.4270(5) 0.6649(4) 0.1894(3) 0.0187(11) Uani 1 1 d .
H25 H 1.5062 0.6741 0.1699 0.022 Uiso 1 1 calc R
C26 C 1.3199(5) 0.6507(3) 0.1458(3) 0.0135(9) Uani 1 1 d .
H26 H 1.3268 0.6496 0.0957 0.016 Uiso 1 1 calc R
H40A H 1.134(8) 0.915(6) -0.040(4) 0.05(2) Uiso 1 1 d .
H40B H 1.235(7) 0.870(5) -0.021(4) 0.025(18) Uiso 1 1 d .
H90A H 0.802(7) 0.943(5) 0.037(3) 0.021(18) Uiso 1 1 d .
H90B H 0.899(5) 0.924(4) 0.006(3) 0.000(12) Uiso 1 1 d .
H2' H 0.452(6) 0.888(4) 0.313(3) 0.012(15) Uiso 1 1 d .
H5' H 1.077(6) 0.631(4) 0.307(3) 0.014(16) Uiso 1 1 d .

loop_
_atom_site_aniso_label
_atom_site_aniso_U_11
_atom_site_aniso_U_22
_atom_site_aniso_U_33
_atom_site_aniso_U_23
_atom_site_aniso_U_13
_atom_site_aniso_U_12
O90 0.0101(18) 0.0137(18) 0.024(2) -0.0048(15) 0.0034(15) -0.0002(14)
Cu1 0.0070(3) 0.0087(3) 0.0049(2) -0.00033(19) 0.00124(19) 0.0015(2)
Cu2 0.0078(3) 0.0066(2) 0.0061(2) -0.00189(19) -0.00021(19) 0.0021(2)
V1 0.0105(4) 0.0115(4) 0.0090(4) 0.0005(3) 0.0005(3) -0.0002(3)
P1 0.0068(5) 0.0060(5) 0.0058(5) -0.0001(4) 0.0010(4) 0.0014(4)
P2 0.0068(5) 0.0071(5) 0.0078(5) -0.0017(4) 0.0002(4) 0.0022(4)
F1 0.0126(14) 0.0157(15) 0.0287(17) -0.0033(13) -0.0021(12) 0.0048(12)
O1 0.0074(15) 0.0132(16) 0.0113(16) -0.0020(13) 0.0033(12) 0.0023(13)
O2 0.0084(15) 0.0093(15) 0.0101(15) 0.0011(12) -0.0001(12) 0.0009(12)
O3 0.0125(16) 0.0091(15) 0.0082(15) -0.0001(12) 0.0010(12) 0.0013(12)
O4 0.0096(15) 0.0094(15) 0.0062(14) 0.0009(12) -0.0038(12) 0.0013(12)
O5 0.0086(15) 0.0152(16) 0.0078(15) 0.0005(12) 0.0021(12) 0.0012(13)
O6 0.0140(17) 0.0109(16) 0.0177(18) -0.0065(13) -0.0043(13) 0.0051(13)
O7 0.021(2) 0.029(2) 0.021(2) 0.0097(17) -0.0095(16) -0.0142(17)
O8 0.020(2) 0.028(2) 0.026(2) -0.0098(17) 0.0154(16) -0.0066(17)
O40 0.012(2) 0.0137(19) 0.052(3) 0.0009(18) -0.0123(19) -0.0006(16)
N1 0.0059(17) 0.0076(17) 0.0097(18) 0.0007(14) -0.0006(14) 0.0010(14)
N2 0.012(2) 0.018(2) 0.0041(18) 0.0053(16) -0.0012(15) -0.0015(16)
N3 0.0112(19) 0.0102(18) 0.0057(17) -0.0002(14) 0.0000(14) 0.0000(15)
N4 0.0117(19) 0.0106(18) 0.0068(18) -0.0023(14) -0.0029(14) 0.0022(15)
N5 0.014(2) 0.0128(19) 0.0060(19) 0.0016(15) -0.0039(15) 0.0021(16)
N6 0.0098(18) 0.0066(17) 0.0100(18) 0.0002(14) -0.0015(14) 0.0021(14)
C1 0.011(2) 0.0060(19) 0.009(2) 0.0007(16) 0.0023(16) 0.0000(16)
C2 0.006(2) 0.013(2) 0.017(2) 0.0025(18) 0.0016(17) 0.0021(17)
C3 0.012(2) 0.011(2) 0.024(3) -0.0021(19) 0.0000(19) -0.0048(19)
C4 0.014(2) 0.008(2) 0.016(2) -0.0021(18) -0.0015(18) 0.0027(18)
C5 0.012(2) 0.014(2) 0.0031(19) 0.0013(16) -0.0017(16) 0.0034(18)
C6 0.010(2) 0.009(2) 0.0043(19) 0.0003(15) -0.0041(15) -0.0007(16)
C7 0.015(2) 0.013(2) 0.009(2) 0.0000(17) 0.0019(17) 0.0005(18)
C8 0.013(2) 0.019(3) 0.021(3) -0.002(2) -0.0018(19) -0.007(2)
C9 0.020(3) 0.019(3) 0.017(3) -0.003(2) -0.007(2) -0.001(2)
C10 0.020(3) 0.011(2) 0.012(2) -0.0016(17) 0.0009(19) 0.0042(19)
C11 0.016(2) 0.0055(19) 0.010(2) 0.0004(16) 0.0010(17) 0.0062(17)
C12 0.014(2) 0.007(2) 0.008(2) -0.0029(16) 0.0010(17) -0.0014(17)
C13 0.020(3) 0.019(2) 0.012(2) 0.0046(19) 0.0044(19) 0.000(2)
C14 0.015(2) 0.018(2) 0.018(2) 0.000(2) 0.0049(19) -0.006(2)
C15 0.013(2) 0.024(3) 0.013(2) -0.005(2) -0.0003(18) -0.001(2)
C16 0.013(2) 0.017(2) 0.013(2) -0.0013(19) -0.0014(18) 0.0018(19)
C17 0.021(3) 0.012(2) 0.010(2) -0.0001(17) -0.0023(18) 0.0033(19)
C18 0.015(2) 0.012(2) 0.022(3) -0.0023(19) 0.000(2) 0.0093(19)
C19 0.016(2) 0.015(2) 0.020(3) -0.005(2) 0.003(2) 0.007(2)
C20 0.021(3) 0.008(2) 0.012(2) -0.0014(17) 0.0030(19) -0.0017(19)
C21 0.011(2) 0.0042(19) 0.012(2) -0.0016(16) 0.0012(17) -0.0014(16)
C22 0.015(2) 0.005(2) 0.009(2) -0.0009(16) -0.0012(17) -0.0013(17)
C23 0.020(3) 0.014(2) 0.010(2) -0.0049(18) -0.0079(18) 0.0037(19)
C24 0.015(2) 0.021(3) 0.021(3) -0.008(2) -0.007(2) 0.002(2)
C25 0.010(2) 0.019(3) 0.027(3) -0.006(2) 0.001(2) 0.0030(19)
C26 0.015(2) 0.013(2) 0.012(2) -0.0036(18) 0.0016(18) 0.0014(19)

loop_
_atom_type_symbol
_atom_type_description
_atom_type_scat_dispersion_real
_atom_type_scat_dispersion_imag
_atom_type_scat_source
C C 0.0033 0.0016 'International Tables Vol C Tables 4.2.6.8 and 6.1.1.4'
H H 0.0000 0.0000 'International Tables Vol C Tables 4.2.6.8 and 6.1.1.4'
N N 0.0061 0.0033 'International Tables Vol C Tables 4.2.6.8 and 6.1.1.4'
O O 0.0106 0.0060 'International Tables Vol C Tables 4.2.6.8 and 6.1.1.4'
F F 0.0171 0.0103 'International Tables Vol C Tables 4.2.6.8 and 6.1.1.4'
P P 0.1023 0.0942 'International Tables Vol C Tables 4.2.6.8 and 6.1.1.4'
V V 0.3005 0.5294 'International Tables Vol C Tables 4.2.6.8 and 6.1.1.4'
Cu Cu 0.3201 1.2651 'International Tables Vol C Tables 4.2.6.8 and 6.1.1.4'

loop_
_geom_angle_atom_site_label_1
_geom_angle_atom_site_label_2
_geom_angle_atom_site_label_3
_geom_angle
_geom_angle_site_symmetry_1
_geom_angle_site_symmetry_3
H90A O90 H90B 106(6) . .
N3 Cu1 N1 91.43(16) . .
N3 Cu1 O2 162.30(15) . .
N1 Cu1 O2 94.63(14) . .
N3 Cu1 O1 97.26(14) . .
N1 Cu1 O1 163.59(15) . .
O2 Cu1 O1 73.19(13) . .
N3 Cu1 O3 95.40(14) . 3_675
N1 Cu1 O3 92.71(14) . 3_675
O2 Cu1 O3 100.89(13) . 3_675
O1 Cu1 O3 100.26(13) . 3_675
O6 Cu2 O4 94.53(14) 3_765 .
O6 Cu2 N4 157.08(16) 3_765 .
O4 Cu2 N4 90.31(15) . .
O6 Cu2 N6 88.76(15) 3_765 .
O4 Cu2 N6 175.28(15) . .
N4 Cu2 N6 85.36(16) . .
O6 Cu2 O7 99.85(16) 3_765 .
O4 Cu2 O7 91.32(13) . .
N4 Cu2 O7 102.42(17) . .
N6 Cu2 O7 91.45(15) . .
O7 V1 O8 109.8(2) . .
O7 V1 F1 124.35(19) . .
O8 V1 F1 125.13(19) . .
O7 V1 O5 97.97(17) . .
O8 V1 O5 94.33(17) . .
F1 V1 O5 86.98(14) . .
O7 V1 O40 94.28(19) . .
O8 V1 O40 89.3(2) . .
F1 V1 O40 79.24(16) . .
O5 V1 O40 165.20(16) . .
O3 P1 O2 114.97(19) . .
O3 P1 O1 115.78(19) . .
O2 P1 O1 102.15(18) . .
O3 P1 C1 106.81(19) . .
O2 P1 C1 108.8(2) . .
O1 P1 C1 108.0(2) . .
O6 P2 O4 115.72(19) . .
O6 P2 O5 110.7(2) . .
O4 P2 O5 111.82(19) . .
O6 P2 C5 104.0(2) . .
O4 P2 C5 107.96(19) . .
O5 P2 C5 105.7(2) . .
P1 O1 Cu1 92.11(16) . .
P1 O2 Cu1 92.52(16) . .
P1 O3 Cu1 125.77(19) . 3_675
P2 O4 Cu2 139.2(2) . .
P2 O5 V1 136.4(2) . .
P2 O6 Cu2 143.6(2) . 3_765
V1 O7 Cu2 136.9(2) . .
V1 O40 H40A 122(6) . .
V1 O40 H40B 126(5) . .
H40A O40 H40B 109(8) . .
C11 N1 C7 118.5(4) . .
C11 N1 Cu1 125.4(3) . .
C7 N1 Cu1 116.0(3) . .
C12 N2 C11 129.3(4) . .
C12 N2 H2' 115(5) . .
C11 N2 H2' 113(5) . .
C12 N3 C16 117.4(4) . .
C12 N3 Cu1 125.1(3) . .
C16 N3 Cu1 117.3(3) . .
C21 N4 C17 118.2(4) . .
C21 N4 Cu2 121.8(3) . .
C17 N4 Cu2 119.1(3) . .
C22 N5 C21 123.3(4) . .
C22 N5 H5' 114(5) . .
C21 N5 H5' 117(5) . .
C26 N6 C22 118.5(4) . .
C26 N6 Cu2 118.8(3) . .
C22 N6 Cu2 122.6(3) . .
C6 C1 C2 119.5(4) . .
C6 C1 P1 119.9(3) . .
C2 C1 P1 120.5(4) . .
C3 C2 C1 119.5(4) . .
C3 C2 H2 120.3 . .
C1 C2 H2 120.3 . .
C2 C3 C4 120.6(4) . .
C2 C3 H3 119.7 . .
C4 C3 H3 119.7 . .
C3 C4 C5 121.3(4) . .
C3 C4 H4 119.4 . .
C5 C4 H4 119.4 . .
C4 C5 C6 117.5(4) . .
C4 C5 P2 120.9(4) . .
C6 C5 P2 121.6(4) . .
C1 C6 C5 121.5(4) . .
C1 C6 H6 119.2 . .
C5 C6 H6 119.2 . .
N1 C7 C8 122.6(4) . .
N1 C7 H7 118.7 . .
C8 C7 H7 118.7 . .
C7 C8 C9 118.5(5) . .
C7 C8 H8 120.8 . .
C9 C8 H8 120.8 . .
C10 C9 C8 119.9(5) . .
C10 C9 H9 120.1 . .
C8 C9 H9 120.1 . .
C9 C10 C11 118.7(5) . .
C9 C10 H10 120.7 . .
C11 C10 H10 120.7 . .
N1 C11 N2 120.0(4) . .
N1 C11 C10 121.9(5) . .
N2 C11 C10 118.1(4) . .
N3 C12 N2 119.8(4) . .
N3 C12 C13 121.9(4) . .
N2 C12 C13 118.3(4) . .
C14 C13 C12 119.4(5) . .
C14 C13 H13 120.3 . .
C12 C13 H13 120.3 . .
C13 C14 C15 119.3(5) . .
C13 C14 H14 120.3 . .
C15 C14 H14 120.3 . .
C16 C15 C14 117.7(5) . .
C16 C15 H15 121.1 . .
C14 C15 H15 121.1 . .
N3 C16 C15 124.1(5) . .
N3 C16 H16 118.0 . .
C15 C16 H16 118.0 . .
N4 C17 C18 123.3(5) . .
N4 C17 H17 118.4 . .
C18 C17 H17 118.4 . .
C17 C18 C19 118.2(5) . .
C17 C18 H18 120.9 . .
C19 C18 H18 120.9 . .
C20 C19 C18 120.0(5) . .
C20 C19 H19 120.0 . .
C18 C19 H19 120.0 . .
C19 C20 C21 118.3(4) . .
C19 C20 H20 120.9 . .
C21 C20 H20 120.9 . .
N4 C21 N5 118.7(4) . .
N4 C21 C20 121.9(4) . .
N5 C21 C20 119.4(4) . .
N6 C22 N5 118.5(4) . .
N6 C22 C23 121.8(4) . .
N5 C22 C23 119.7(4) . .
C24 C23 C22 118.6(5) . .
C24 C23 H23 120.7 . .
C22 C23 H23 120.7 . .
C23 C24 C25 119.8(5) . .
C23 C24 H24 120.1 . .
C25 C24 H24 120.1 . .
C26 C25 C24 118.3(5) . .
C26 C25 H25 120.9 . .
C24 C25 H25 120.9 . .
N6 C26 C25 122.9(5) . .
N6 C26 H26 118.6 . .
C25 C26 H26 118.6 . .

loop_
_geom_bond_atom_site_label_1
_geom_bond_atom_site_label_2
_geom_bond_distance
_geom_bond_site_symmetry_2
O90 H90A 0.75(7) .
O90 H90B 0.82(6) .
Cu1 N3 1.964(4) .
Cu1 N1 1.969(4) .
Cu1 O2 2.020(3) .
Cu1 O1 2.025(3) .
Cu1 O3 2.199(3) 3_675
Cu2 O6 1.925(3) 3_765
Cu2 O4 1.945(3) .
Cu2 N4 1.994(4) .
Cu2 N6 1.998(4) .
Cu2 O7 2.220(4) .
V1 O7 1.621(4) .
V1 O8 1.627(4) .
V1 F1 1.863(3) .
V1 O5 1.975(3) .
V1 O40 2.064(4) .
P1 O3 1.509(3) .
P1 O2 1.546(3) .
P1 O1 1.553(3) .
P1 C1 1.806(5) .
P2 O6 1.511(3) .
P2 O4 1.515(3) .
P2 O5 1.551(3) .
P2 C5 1.806(5) .
O3 Cu1 2.198(3) 3_675
O6 Cu2 1.925(3) 3_765
O40 H40A 0.83(9) .
O40 H40B 0.76(7) .
N1 C11 1.338(6) .
N1 C7 1.358(6) .
N2 C12 1.382(6) .
N2 C11 1.386(6) .
N2 H2' 0.74(6) .
N3 C12 1.347(6) .
N3 C16 1.358(6) .
N4 C21 1.340(6) .
N4 C17 1.348(6) .
N5 C22 1.388(6) .
N5 C21 1.399(6) .
N5 H5' 0.75(6) .
N6 C26 1.345(6) .
N6 C22 1.346(6) .
C1 C6 1.390(6) .
C1 C2 1.395(6) .
C2 C3 1.384(7) .
C2 H2 0.9500 .
C3 C4 1.388(7) .
C3 H3 0.9500 .
C4 C5 1.389(7) .
C4 H4 0.9500 .
C5 C6 1.407(6) .
C6 H6 0.9500 .
C7 C8 1.376(7) .
C7 H7 0.9500 .
C8 C9 1.386(8) .
C8 H8 0.9500 .
C9 C10 1.375(8) .
C9 H9 0.9500 .
C10 C11 1.401(7) .
C10 H10 0.9500 .
C12 C13 1.394(7) .
C13 C14 1.373(7) .
C13 H13 0.9500 .
C14 C15 1.402(7) .
C14 H14 0.9500 .
C15 C16 1.365(7) .
C15 H15 0.9500 .
C16 H16 0.9500 .
C17 C18 1.372(7) .
C17 H17 0.9500 .
C18 C19 1.384(7) .
C18 H18 0.9500 .
C19 C20 1.377(7) .
C19 H19 0.9500 .
C20 C21 1.405(7) .
C20 H20 0.9500 .
C22 C23 1.400(6) .
C23 C24 1.371(8) .
C23 H23 0.9500 .
C24 C25 1.393(8) .
C24 H24 0.9500 .
C25 C26 1.374(7) .
C25 H25 0.9500 .
C26 H26 0.9500 .

loop_
_geom_torsion_atom_site_label_1
_geom_torsion_atom_site_label_2
_geom_torsion_atom_site_label_3
_geom_torsion_atom_site_label_4
_geom_torsion
_geom_torsion_site_symmetry_1
_geom_torsion_site_symmetry_4
O3 P1 O1 Cu1 -124.10(17) . .
O2 P1 O1 Cu1 1.60(18) . .
C1 P1 O1 Cu1 116.23(18) . .
N3 Cu1 O1 P1 -166.00(17) . .
N1 Cu1 O1 P1 -44.6(6) . .
O2 Cu1 O1 P1 -1.25(14) . .
O3 Cu1 O1 P1 97.14(16) 3_675 .
O3 P1 O2 Cu1 124.62(17) . .
O1 P1 O2 Cu1 -1.61(18) . .
C1 P1 O2 Cu1 -115.68(18) . .
N3 Cu1 O2 P1 60.4(5) . .
N1 Cu1 O2 P1 170.04(16) . .
O1 Cu1 O2 P1 1.26(14) . .
O3 Cu1 O2 P1 -96.29(16) 3_675 .
O2 P1 O3 Cu1 -60.5(3) . 3_675
O1 P1 O3 Cu1 58.4(3) . 3_675
C1 P1 O3 Cu1 178.7(2) . 3_675
O6 P2 O4 Cu2 109.2(3) . .
O5 P2 O4 Cu2 -18.9(4) . .
C5 P2 O4 Cu2 -134.8(3) . .
O6 Cu2 O4 P2 -80.4(3) 3_765 .
N4 Cu2 O4 P2 122.1(3) . .
N6 Cu2 O4 P2 145.5(17) . .
O7 Cu2 O4 P2 19.6(3) . .
O6 P2 O5 V1 -140.5(3) . .
O4 P2 O5 V1 -9.9(4) . .
C5 P2 O5 V1 107.4(3) . .
O7 V1 O5 P2 25.1(3) . .
O8 V1 O5 P2 135.8(3) . .
F1 V1 O5 P2 -99.2(3) . .
O40 V1 O5 P2 -120.5(7) . .
O4 P2 O6 Cu2 -55.8(5) . 3_765
O5 P2 O6 Cu2 72.8(4) . 3_765
C5 P2 O6 Cu2 -174.1(4) . 3_765
O8 V1 O7 Cu2 -118.2(4) . .
F1 V1 O7 Cu2 71.1(4) . .
O5 V1 O7 Cu2 -20.7(4) . .
O40 V1 O7 Cu2 151.0(4) . .
O6 Cu2 O7 V1 101.8(4) 3_765 .
O4 Cu2 O7 V1 7.0(4) . .
N4 Cu2 O7 V1 -83.6(4) . .
N6 Cu2 O7 V1 -169.2(4) . .
N3 Cu1 N1 C11 17.5(4) . .
O2 Cu1 N1 C11 -145.9(4) . .
O1 Cu1 N1 C11 -104.6(6) . .
O3 Cu1 N1 C11 113.0(4) 3_675 .
N3 Cu1 N1 C7 -159.8(3) . .
O2 Cu1 N1 C7 36.9(3) . .
O1 Cu1 N1 C7 78.1(6) . .
O3 Cu1 N1 C7 -64.3(3) 3_675 .
N1 Cu1 N3 C12 -24.5(4) . .
O2 Cu1 N3 C12 85.6(6) . .
O1 Cu1 N3 C12 141.5(4) . .
O3 Cu1 N3 C12 -117.4(4) 3_675 .
N1 Cu1 N3 C16 161.5(4) . .
O2 Cu1 N3 C16 -88.4(6) . .
O1 Cu1 N3 C16 -32.5(4) . .
O3 Cu1 N3 C16 68.6(4) 3_675 .
O6 Cu2 N4 C21 30.9(6) 3_765 .
O4 Cu2 N4 C21 133.3(4) . .
N6 Cu2 N4 C21 -44.8(4) . .
O7 Cu2 N4 C21 -135.3(4) . .
O6 Cu2 N4 C17 -138.1(4) 3_765 .
O4 Cu2 N4 C17 -35.7(4) . .
N6 Cu2 N4 C17 146.2(4) . .
O7 Cu2 N4 C17 55.8(4) . .
O6 Cu2 N6 C26 59.3(4) 3_765 .
O4 Cu2 N6 C26 -166.4(16) . .
N4 Cu2 N6 C26 -142.9(4) . .
O7 Cu2 N6 C26 -40.5(4) . .
O6 Cu2 N6 C22 -116.9(4) 3_765 .
O4 Cu2 N6 C22 17(2) . .
N4 Cu2 N6 C22 40.9(4) . .
O7 Cu2 N6 C22 143.3(4) . .
O3 P1 C1 C6 79.2(4) . .
O2 P1 C1 C6 -45.5(4) . .
O1 P1 C1 C6 -155.6(3) . .
O3 P1 C1 C2 -98.3(4) . .
O2 P1 C1 C2 137.1(4) . .
O1 P1 C1 C2 26.9(4) . .
C6 C1 C2 C3 -0.8(7) . .
P1 C1 C2 C3 176.6(4) . .
C1 C2 C3 C4 1.8(8) . .
C2 C3 C4 C5 -0.1(8) . .
C3 C4 C5 C6 -2.5(7) . .
C3 C4 C5 P2 177.3(4) . .
O6 P2 C5 C4 21.7(4) . .
O4 P2 C5 C4 -101.8(4) . .
O5 P2 C5 C4 138.4(4) . .
O6 P2 C5 C6 -158.5(4) . .
O4 P2 C5 C6 78.1(4) . .
O5 P2 C5 C6 -41.8(4) . .
C2 C1 C6 C5 -1.9(7) . .
P1 C1 C6 C5 -179.4(3) . .
C4 C5 C6 C1 3.5(7) . .
P2 C5 C6 C1 -176.3(3) . .
C11 N1 C7 C8 1.4(7) . .
Cu1 N1 C7 C8 178.9(4) . .
N1 C7 C8 C9 -1.5(8) . .
C7 C8 C9 C10 0.5(8) . .
C8 C9 C10 C11 0.6(8) . .
C7 N1 C11 N2 -180.0(4) . .
Cu1 N1 C11 N2 2.8(6) . .
C7 N1 C11 C10 -0.2(7) . .
Cu1 N1 C11 C10 -177.4(3) . .
C12 N2 C11 N1 -28.8(7) . .
C12 N2 C11 C10 151.5(5) . .
C9 C10 C11 N1 -0.8(7) . .
C9 C10 C11 N2 179.0(4) . .
C16 N3 C12 N2 -175.0(4) . .
Cu1 N3 C12 N2 11.0(6) . .
C16 N3 C12 C13 4.7(7) . .
Cu1 N3 C12 C13 -169.3(4) . .
C11 N2 C12 N3 21.3(7) . .
C11 N2 C12 C13 -158.5(5) . .
N3 C12 C13 C14 -3.5(7) . .
N2 C12 C13 C14 176.2(5) . .
C12 C13 C14 C15 0.3(8) . .
C13 C14 C15 C16 1.4(8) . .
C12 N3 C16 C15 -2.9(7) . .
Cu1 N3 C16 C15 171.5(4) . .
C14 C15 C16 N3 -0.1(8) . .
C21 N4 C17 C18 -3.5(7) . .
Cu2 N4 C17 C18 165.9(4) . .
N4 C17 C18 C19 -0.4(8) . .
C17 C18 C19 C20 2.5(8) . .
C18 C19 C20 C21 -0.8(8) . .
C17 N4 C21 N5 -174.0(4) . .
Cu2 N4 C21 N5 16.9(6) . .
C17 N4 C21 C20 5.3(7) . .
Cu2 N4 C21 C20 -163.7(3) . .
C22 N5 C21 N4 36.1(6) . .
C22 N5 C21 C20 -143.2(5) . .
C19 C20 C21 N4 -3.3(7) . .
C19 C20 C21 N5 176.1(4) . .
C26 N6 C22 N5 174.7(4) . .
Cu2 N6 C22 N5 -9.1(6) . .
C26 N6 C22 C23 -4.2(7) . .
Cu2 N6 C22 C23 172.0(3) . .
C21 N5 C22 N6 -40.3(6) . .
C21 N5 C22 C23 138.6(5) . .
N6 C22 C23 C24 4.1(7) . .
N5 C22 C23 C24 -174.9(5) . .
C22 C23 C24 C25 -1.5(8) . .
C23 C24 C25 C26 -0.7(8) . .
C22 N6 C26 C25 1.9(7) . .
Cu2 N6 C26 C25 -174.5(4) . .
C24 C25 C26 N6 0.6(8) . .
